data_7107173
loop_
_publ_author_name
'Suman Maity'
'Sibaprasad Maity'
'Poulami Jana'
'Debasish Haldar'

_publ_section_title
;
 Supramolecular double helix from capped ?-peptide
;
_journal_name_full Chem.Commun.
_journal_page_first 711
_journal_paper_doi 10.1039/c1cc15570a
_journal_volume 48
_journal_year 2012
_chemical_formula_moiety 'C25 H37 N3 O4'
_chemical_formula_sum 'C25 H37 N3 O4'
_chemical_formula_weight 443.5790
_chemical_name_systematic
;
?
;
_space_group_IT_number 2
_symmetry_cell_setting triclinic
_symmetry_space_group_name_Hall '-P 1'
_symmetry_space_group_name_H-M 'P -1'
_atom_sites_solution_hydrogens geom
_atom_sites_solution_primary direct
_atom_sites_solution_secondary difmap
_audit_creation_method SHELXL-97
_cell_angle_alpha 91.506(4)
_cell_angle_beta 95.452(4)
_cell_angle_gamma 90.632(4)
_cell_formula_units_Z 4
_cell_length_a 12.4834(8)
_cell_length_b 13.8403(9)
_cell_length_c 14.9746(10)
_cell_measurement_reflns_used 7677
_cell_measurement_temperature 296(2)
_cell_measurement_theta_max 17.57
_cell_measurement_theta_min 2.19
_cell_volume 2574.4(3)
_computing_cell_refinement 'Bruker SMART'
_computing_data_collection 'Bruker SMART'
_computing_data_reduction 'Bruker SAINT'
_computing_structure_refinement 'SHELXL-97 (Sheldrick, 1997)'
_computing_structure_solution 'SHELXS-97 (Sheldrick, 1990)'
_diffrn_ambient_temperature 296(2)
_diffrn_measured_fraction_theta_full 0.979
_diffrn_measured_fraction_theta_max 0.979
_diffrn_measurement_device_type 'CCD area detector'
_diffrn_measurement_method 'phi and omega scans'
_diffrn_radiation_monochromator graphite
_diffrn_radiation_source 'fine-focus sealed tube'
_diffrn_radiation_type MoK\a
_diffrn_radiation_wavelength 0.71073
_diffrn_reflns_av_R_equivalents 0.0439
_diffrn_reflns_av_sigmaI/netI 0.0303
_diffrn_reflns_limit_h_max 10
_diffrn_reflns_limit_h_min -10
_diffrn_reflns_limit_k_max 11
_diffrn_reflns_limit_k_min -11
_diffrn_reflns_limit_l_max 12
_diffrn_reflns_limit_l_min -12
_diffrn_reflns_number 16204
_diffrn_reflns_theta_full 17.60
_diffrn_reflns_theta_max 17.60
_diffrn_reflns_theta_min 1.37
_exptl_absorpt_coefficient_mu 0.077
_exptl_absorpt_correction_type none
_exptl_crystal_colour colourless
_exptl_crystal_density_diffrn 1.137
_exptl_crystal_density_method 'not measured'
_exptl_crystal_description block
_exptl_crystal_F_000 960.0
_exptl_crystal_size_max 0.92
_exptl_crystal_size_mid 0.57
_exptl_crystal_size_min 0.21
_refine_diff_density_max 0.273
_refine_diff_density_min -0.177
_refine_diff_density_rms 0.036
_refine_ls_extinction_method none
_refine_ls_goodness_of_fit_ref 0.981
_refine_ls_hydrogen_treatment constr
_refine_ls_matrix_type full
_refine_ls_number_parameters 583
_refine_ls_number_reflns 3248
_refine_ls_number_restraints 0
_refine_ls_restrained_S_all 0.981
_refine_ls_R_factor_all 0.0661
_refine_ls_R_factor_gt 0.0541
_refine_ls_shift/su_max 0.003
_refine_ls_shift/su_mean 0.000
_refine_ls_structure_factor_coef Fsqd
_refine_ls_weighting_details 'calc w=1/[\s^2^(Fo^2^)+(0.0971P)^2^+3.7187P] where P=(Fo^2^+2Fc^2^)/3'
_refine_ls_weighting_scheme calc
_refine_ls_wR_factor_gt 0.1528
_refine_ls_wR_factor_ref 0.1700
_reflns_number_gt 2678
_reflns_number_total 3248
_reflns_threshold_expression >2sigma(I)
_cod_data_source_file c1cc15570a.txt
_cod_data_source_block sm1
_cod_original_sg_symbol_H-M P-1
_cod_database_code 7107173

loop_
_symmetry_equiv_pos_as_xyz
'x, y, z'
'-x, -y, -z'

loop_
_atom_site_label
_atom_site_type_symbol
_atom_site_fract_x
_atom_site_fract_y
_atom_site_fract_z
_atom_site_U_iso_or_equiv
_atom_site_adp_type
_atom_site_occupancy
_atom_site_symmetry_multiplicity
_atom_site_calc_flag
_atom_site_refinement_flags
O1 O 0.6299(3) -0.0509(4) 0.3645(3) 0.0863(13) Uani 1 1 d .
O2 O 0.5699(4) 0.0993(4) 0.3533(4) 0.1165(19) Uani 1 1 d .
O3 O 1.0667(3) 0.3618(3) 0.3694(3) 0.0798(13) Uani 1 1 d .
O4 O 1.1268(3) 0.0874(4) 0.5064(3) 0.0730(12) Uani 1 1 d .
O5 O 0.2688(3) 0.7682(3) -0.0318(3) 0.0696(11) Uani 1 1 d .
O6 O 0.3394(4) 0.7885(3) 0.1123(3) 0.1012(17) Uani 1 1 d .
O7 O -0.0746(3) 0.5997(3) 0.3405(3) 0.0744(12) Uani 1 1 d .
O8 O -0.1055(3) 0.4543(3) 0.0671(3) 0.0681(12) Uani 1 1 d .
N1 N 1.0518(4) 0.1964(3) 0.5954(4) 0.0562(12) Uani 1 1 d .
H1 H 1.0433 0.2571 0.6058 0.067 Uiso 1 1 calc R
N2 N 1.1223(4) 0.2466(4) 0.4671(4) 0.0558(13) Uani 1 1 d .
N3 N 0.7386(4) 0.0689(4) 0.4122(3) 0.0597(13) Uani 1 1 d .
H3 H 0.7805 0.0233 0.4310 0.072 Uiso 1 1 calc R
N4 N 0.0077(5) 0.3883(4) 0.1740(3) 0.0631(13) Uani 1 1 d .
H4 H 0.0204 0.3811 0.2309 0.076 Uiso 1 1 calc R
N5 N -0.1079(4) 0.5072(3) 0.2139(4) 0.0558(12) Uani 1 1 d .
N6 N 0.2164(4) 0.6716(4) 0.0699(3) 0.0620(13) Uani 1 1 d .
H6 H 0.1839 0.6418 0.0238 0.074 Uiso 1 1 calc R
C1 C 0.9350(9) 0.0818(7) 0.8291(6) 0.155(4) Uani 1 1 d .
H1A H 0.9368 0.1457 0.8575 0.186 Uiso 1 1 calc R
H1B H 0.9096 0.0362 0.8707 0.186 Uiso 1 1 calc R
C2 C 1.0458(9) 0.0552(8) 0.8081(6) 0.177(4) Uani 1 1 d .
H2A H 1.0446 -0.0099 0.7823 0.213 Uiso 1 1 calc R
H2B H 1.0939 0.0565 0.8629 0.213 Uiso 1 1 calc R
C3 C 1.0871(6) 0.1256(6) 0.7421(5) 0.121(3) Uani 1 1 d .
H3A H 1.0931 0.1900 0.7696 0.145 Uiso 1 1 calc R
H3B H 1.1582 0.1065 0.7280 0.145 Uiso 1 1 calc R
C4 C 1.0130(5) 0.1275(4) 0.6575(4) 0.0676(17) Uani 1 1 d .
H4A H 1.0122 0.0630 0.6287 0.081 Uiso 1 1 calc R
C5 C 1.0994(4) 0.1694(6) 0.5240(5) 0.0528(15) Uani 1 1 d .
C6 C 1.0448(6) 0.2967(5) 0.4195(4) 0.0551(15) Uani 1 1 d .
C7 C 0.9295(5) 0.2731(5) 0.4272(3) 0.0459(14) Uani 1 1 d .
C8 C 0.8865(6) 0.1806(5) 0.4184(3) 0.0474(14) Uani 1 1 d .
H8 H 0.9314 0.1287 0.4095 0.057 Uiso 1 1 calc R
C9 C 0.7782(6) 0.1642(5) 0.4225(3) 0.0475(14) Uani 1 1 d .
C10 C 0.6386(7) 0.0437(6) 0.3746(4) 0.0671(17) Uani 1 1 d .
C11 C 0.5288(6) -0.0948(6) 0.3208(5) 0.099(2) Uani 1 1 d .
C12 C 0.5017(8) -0.0561(7) 0.2309(5) 0.197(6) Uani 1 1 d .
H12A H 0.4420 -0.0921 0.2009 0.296 Uiso 1 1 calc R
H12B H 0.5627 -0.0616 0.1967 0.296 Uiso 1 1 calc R
H12C H 0.4826 0.0106 0.2365 0.296 Uiso 1 1 calc R
C13 C 0.5595(8) -0.2000(7) 0.3142(8) 0.205(5) Uani 1 1 d .
H13A H 0.5005 -0.2367 0.2840 0.308 Uiso 1 1 calc R
H13B H 0.5762 -0.2240 0.3734 0.308 Uiso 1 1 calc R
H13C H 0.6213 -0.2059 0.2810 0.308 Uiso 1 1 calc R
C14 C 0.8631(7) 0.3501(5) 0.4389(3) 0.0613(16) Uani 1 1 d .
H14 H 0.8909 0.4129 0.4426 0.074 Uiso 1 1 calc R
C15 C 0.7560(7) 0.3338(5) 0.4450(4) 0.0678(16) Uani 1 1 d .
H15 H 0.7116 0.3860 0.4543 0.081 Uiso 1 1 calc R
C16 C 0.7125(4) 0.2423(6) 0.4377(3) 0.0616(16) Uani 1 1 d .
H16 H 0.6396 0.2325 0.4428 0.074 Uiso 1 1 calc R
C17 C 0.8598(7) 0.0809(6) 0.7451(6) 0.135(3) Uani 1 1 d .
H17A H 0.7887 0.0998 0.7593 0.163 Uiso 1 1 calc R
H17B H 0.8545 0.0160 0.7188 0.163 Uiso 1 1 calc R
C18 C 0.9001(5) 0.1502(5) 0.6779(4) 0.095(2) Uani 1 1 d .
H18A H 0.8525 0.1461 0.6227 0.114 Uiso 1 1 calc R
H18B H 0.8981 0.2158 0.7019 0.114 Uiso 1 1 calc R
C19 C 1.2380(5) 0.2658(5) 0.4578(5) 0.094(2) Uani 1 1 d .
H19 H 1.2747 0.2202 0.4989 0.112 Uiso 1 1 calc R
C20 C 1.2721(6) 0.2369(6) 0.3720(6) 0.139(3) Uani 1 1 d .
H20A H 1.2272 0.2679 0.3249 0.167 Uiso 1 1 calc R
H20B H 1.2624 0.1676 0.3634 0.167 Uiso 1 1 calc R
C21 C 1.3932(8) 0.2645(9) 0.3641(9) 0.174(5) Uani 1 1 d .
H21A H 1.4388 0.2167 0.3942 0.209 Uiso 1 1 calc R
H21B H 1.4064 0.2630 0.3013 0.209 Uiso 1 1 calc R
C22 C 1.4211(9) 0.3565(13) 0.4017(13) 0.238(8) Uani 1 1 d .
H22A H 1.3919 0.4035 0.3594 0.285 Uiso 1 1 calc R
H22B H 1.4988 0.3626 0.4046 0.285 Uiso 1 1 calc R
C23 C 1.3897(7) 0.3865(7) 0.4904(9) 0.160(4) Uani 1 1 d .
H23A H 1.4012 0.4556 0.4994 0.192 Uiso 1 1 calc R
H23B H 1.4344 0.3542 0.5367 0.192 Uiso 1 1 calc R
C24 C 1.2734(5) 0.3619(5) 0.4980(6) 0.114(3) Uani 1 1 d .
H24A H 1.2609 0.3633 0.5610 0.137 Uiso 1 1 calc R
H24B H 1.2292 0.4114 0.4689 0.137 Uiso 1 1 calc R
C25 C 0.4427(7) -0.0832(8) 0.3811(6) 0.179(4) Uani 1 1 d .
H25A H 0.4180 -0.0177 0.3797 0.269 Uiso 1 1 calc R
H25B H 0.4702 -0.0978 0.4412 0.269 Uiso 1 1 calc R
H25C H 0.3839 -0.1264 0.3616 0.269 Uiso 1 1 calc R
C26 C 0.2386(8) 0.1962(8) 0.0800(7) 0.166(4) Uani 1 1 d .
H26A H 0.2580 0.1752 0.1406 0.199 Uiso 1 1 calc R
H26B H 0.2826 0.1616 0.0401 0.199 Uiso 1 1 calc R
C27 C 0.1218(10) 0.1743(7) 0.0532(9) 0.224(6) Uani 1 1 d .
H27A H 0.1084 0.1055 0.0572 0.269 Uiso 1 1 calc R
H27B H 0.1040 0.1920 -0.0086 0.269 Uiso 1 1 calc R
C28 C 0.0497(7) 0.2298(6) 0.1138(7) 0.162(4) Uani 1 1 d .
H28A H -0.0252 0.2174 0.0928 0.195 Uiso 1 1 calc R
H28B H 0.0620 0.2070 0.1745 0.195 Uiso 1 1 calc R
C29 C 0.0719(6) 0.3337(5) 0.1138(4) 0.0785(18) Uani 1 1 d .
H29 H 0.0506 0.3552 0.0529 0.094 Uiso 1 1 calc R
C30 C -0.0683(6) 0.4480(5) 0.1452(5) 0.0536(15) Uani 1 1 d .
C31 C -0.0409(6) 0.5615(4) 0.2736(5) 0.0558(16) Uani 1 1 d .
C32 C 0.0715(5) 0.5806(3) 0.2530(5) 0.0498(14) Uani 1 1 d .
C33 C 0.0950(6) 0.6110(4) 0.1695(4) 0.0510(14) Uani 1 1 d .
H33 H 0.0406 0.6125 0.1226 0.061 Uiso 1 1 calc R
C34 C 0.1979(6) 0.6388(4) 0.1553(5) 0.0518(15) Uani 1 1 d .
C35 C 0.2814(5) 0.7465(5) 0.0557(5) 0.0644(16) Uani 1 1 d .
C36 C 0.3246(5) 0.8525(5) -0.0642(4) 0.0717(17) Uani 1 1 d .
C37 C 0.2923(6) 0.9430(5) -0.0169(5) 0.118(3) Uani 1 1 d .
H37A H 0.2152 0.9454 -0.0195 0.177 Uiso 1 1 calc R
H37B H 0.3190 0.9983 -0.0456 0.177 Uiso 1 1 calc R
H37C H 0.3219 0.9431 0.0447 0.177 Uiso 1 1 calc R
C38 C 0.4448(6) 0.8370(5) -0.0529(5) 0.115(2) Uani 1 1 d .
H38A H 0.4696 0.8391 0.0098 0.173 Uiso 1 1 calc R
H38B H 0.4804 0.8869 -0.0828 0.173 Uiso 1 1 calc R
H38C H 0.4606 0.7751 -0.0786 0.173 Uiso 1 1 calc R
C39 C 0.2822(5) 0.8524(5) -0.1631(4) 0.102(2) Uani 1 1 d .
H39A H 0.3075 0.7962 -0.1932 0.154 Uiso 1 1 calc R
H39B H 0.3074 0.9095 -0.1900 0.154 Uiso 1 1 calc R
H39C H 0.2049 0.8514 -0.1684 0.154 Uiso 1 1 calc R
C40 C 0.1523(7) 0.5784(4) 0.3227(4) 0.0629(16) Uani 1 1 d .
H40 H 0.1370 0.5594 0.3792 0.076 Uiso 1 1 calc R
C41 C 0.2552(6) 0.6046(4) 0.3078(5) 0.0739(18) Uani 1 1 d .
H41 H 0.3099 0.6015 0.3543 0.089 Uiso 1 1 calc R
C42 C 0.2786(5) 0.6353(4) 0.2251(5) 0.0648(16) Uani 1 1 d .
H42 H 0.3486 0.6537 0.2161 0.078 Uiso 1 1 calc R
C43 C -0.2259(6) 0.5104(5) 0.2186(4) 0.0804(19) Uani 1 1 d .
H43 H -0.2367 0.5335 0.2795 0.096 Uiso 1 1 calc R
C44 C -0.2786(6) 0.5812(6) 0.1565(6) 0.124(3) Uani 1 1 d .
H44A H -0.2664 0.5632 0.0952 0.149 Uiso 1 1 calc R
H44B H -0.2470 0.6448 0.1700 0.149 Uiso 1 1 calc R
C45 C -0.4009(7) 0.5847(8) 0.1650(8) 0.182(4) Uani 1 1 d .
H45A H -0.4134 0.6116 0.2235 0.218 Uiso 1 1 calc R
H45B H -0.4346 0.6266 0.1198 0.218 Uiso 1 1 calc R
C46 C -0.4513(8) 0.4847(11) 0.1531(9) 0.187(5) Uani 1 1 d .
H46A H -0.5267 0.4879 0.1635 0.225 Uiso 1 1 calc R
H46B H -0.4470 0.4613 0.0920 0.225 Uiso 1 1 calc R
C47 C -0.3965(7) 0.4174(8) 0.2155(7) 0.152(4) Uani 1 1 d .
H47A H -0.4281 0.3533 0.2043 0.183 Uiso 1 1 calc R
H47B H -0.4079 0.4372 0.2765 0.183 Uiso 1 1 calc R
C48 C -0.2784(5) 0.4128(5) 0.2070(4) 0.092(2) Uani 1 1 d .
H48A H -0.2454 0.3704 0.2519 0.111 Uiso 1 1 calc R
H48B H -0.2668 0.3858 0.1483 0.111 Uiso 1 1 calc R
C49 C 0.2580(7) 0.3011(7) 0.0752(7) 0.156(4) Uani 1 1 d .
H49A H 0.2436 0.3206 0.0135 0.187 Uiso 1 1 calc R
H49B H 0.3330 0.3156 0.0943 0.187 Uiso 1 1 calc R
C50 C 0.1881(7) 0.3575(5) 0.1334(6) 0.122(3) Uani 1 1 d .
H50A H 0.2098 0.3446 0.1958 0.147 Uiso 1 1 calc R
H50B H 0.1992 0.4260 0.1247 0.147 Uiso 1 1 calc R

loop_
_atom_site_aniso_label
_atom_site_aniso_U_11
_atom_site_aniso_U_22
_atom_site_aniso_U_33
_atom_site_aniso_U_23
_atom_site_aniso_U_13
_atom_site_aniso_U_12
O1 0.080(4) 0.069(4) 0.105(3) -0.012(3) -0.011(2) -0.032(3)
O2 0.062(3) 0.099(4) 0.177(5) -0.014(3) -0.042(3) -0.002(3)
O3 0.079(3) 0.078(3) 0.084(3) 0.030(3) 0.014(2) -0.016(2)
O4 0.066(3) 0.053(3) 0.102(3) 0.000(2) 0.019(2) 0.010(2)
O5 0.085(3) 0.073(3) 0.051(3) 0.007(2) 0.012(2) -0.032(2)
O6 0.129(4) 0.103(4) 0.065(3) 0.003(3) -0.012(3) -0.075(3)
O7 0.095(3) 0.067(3) 0.063(3) -0.021(2) 0.027(2) -0.020(2)
O8 0.072(3) 0.084(3) 0.047(3) -0.008(2) 0.003(2) -0.016(2)
N1 0.065(3) 0.045(3) 0.058(3) 0.004(3) 0.006(3) -0.004(3)
N2 0.043(4) 0.052(4) 0.075(3) 0.010(3) 0.014(3) -0.004(3)
N3 0.040(4) 0.054(5) 0.081(3) -0.002(3) -0.010(3) -0.008(3)
N4 0.077(4) 0.059(3) 0.053(3) -0.004(3) 0.012(3) -0.002(3)
N5 0.057(4) 0.056(3) 0.055(4) -0.014(3) 0.016(3) -0.015(3)
N6 0.075(3) 0.068(4) 0.043(4) 0.001(3) 0.010(3) -0.036(3)
C1 0.200(10) 0.176(9) 0.102(8) 0.067(6) 0.060(7) 0.069(8)
C2 0.214(11) 0.221(11) 0.110(7) 0.098(8) 0.049(7) 0.103(9)
C3 0.111(6) 0.169(8) 0.084(6) 0.032(6) 0.002(5) 0.042(5)
C4 0.098(5) 0.047(4) 0.058(4) 0.007(4) 0.012(4) 0.008(4)
C5 0.034(4) 0.050(6) 0.074(5) 0.004(5) 0.002(3) -0.003(4)
C6 0.057(6) 0.047(4) 0.063(4) 0.005(4) 0.016(4) -0.010(5)
C7 0.047(5) 0.045(5) 0.045(3) 0.006(3) 0.003(3) 0.005(5)
C8 0.039(5) 0.046(5) 0.055(4) -0.001(3) -0.001(3) 0.000(4)
C9 0.046(5) 0.047(5) 0.049(4) 0.002(3) -0.001(3) -0.004(5)
C10 0.057(7) 0.071(7) 0.073(4) -0.004(4) 0.003(4) -0.012(6)
C11 0.096(6) 0.098(7) 0.098(6) 0.003(5) -0.018(5) -0.063(5)
C12 0.255(11) 0.233(11) 0.086(6) 0.043(7) -0.070(7) -0.183(9)
C13 0.203(11) 0.093(8) 0.298(14) -0.036(8) -0.072(9) -0.069(7)
C14 0.057(5) 0.057(5) 0.070(4) 0.005(3) 0.008(3) -0.005(5)
C15 0.070(6) 0.049(6) 0.085(5) -0.004(3) 0.008(3) 0.012(4)
C16 0.042(4) 0.069(5) 0.073(4) -0.002(3) 0.005(3) 0.005(5)
C17 0.140(7) 0.138(7) 0.137(8) 0.045(6) 0.052(7) -0.033(6)
C18 0.073(5) 0.113(6) 0.099(5) 0.033(4) 0.007(4) -0.013(4)
C19 0.044(5) 0.111(7) 0.128(7) 0.018(5) 0.018(4) -0.018(4)
C20 0.095(7) 0.172(8) 0.163(8) 0.024(6) 0.070(6) 0.055(6)
C21 0.084(8) 0.202(11) 0.253(13) 0.066(11) 0.076(8) 0.062(8)
C22 0.095(9) 0.278(19) 0.36(2) 0.051(18) 0.141(12) 0.039(11)
C23 0.066(7) 0.129(7) 0.282(14) 0.047(8) -0.007(7) -0.043(5)
C24 0.064(6) 0.094(6) 0.183(8) 0.017(5) -0.005(5) -0.031(4)
C25 0.111(7) 0.257(12) 0.171(9) -0.004(8) 0.036(7) -0.106(7)
C26 0.147(9) 0.122(9) 0.239(11) -0.025(7) 0.075(8) 0.038(7)
C27 0.189(11) 0.119(8) 0.371(18) -0.145(10) 0.098(12) -0.005(8)
C28 0.137(7) 0.061(6) 0.298(13) -0.065(7) 0.086(8) -0.024(5)
C29 0.091(6) 0.083(6) 0.063(4) -0.010(4) 0.014(4) 0.022(5)
C30 0.058(5) 0.055(4) 0.050(6) -0.008(5) 0.016(4) -0.019(4)
C31 0.083(6) 0.039(4) 0.045(5) -0.004(4) 0.010(5) -0.011(4)
C32 0.053(5) 0.044(4) 0.052(5) -0.003(3) 0.004(5) -0.017(3)
C33 0.070(6) 0.044(3) 0.038(5) 0.000(3) 0.003(3) -0.017(3)
C34 0.057(5) 0.045(4) 0.052(5) 0.001(3) 0.005(5) -0.019(3)
C35 0.075(5) 0.062(5) 0.058(7) 0.004(4) 0.016(4) -0.030(4)
C36 0.082(5) 0.070(5) 0.065(5) 0.014(4) 0.016(4) -0.030(4)
C37 0.176(7) 0.071(5) 0.108(6) 0.000(5) 0.025(5) -0.015(5)
C38 0.084(6) 0.137(7) 0.129(6) 0.028(5) 0.025(4) -0.031(5)
C39 0.126(6) 0.109(6) 0.074(5) 0.027(4) 0.012(4) -0.032(4)
C40 0.077(5) 0.058(4) 0.053(5) 0.005(3) 0.000(5) -0.021(4)
C41 0.079(6) 0.075(4) 0.063(6) 0.013(4) -0.019(4) -0.015(4)
C42 0.061(5) 0.071(4) 0.061(5) 0.010(4) -0.001(5) -0.018(3)
C43 0.068(6) 0.085(6) 0.089(5) -0.025(4) 0.022(4) -0.010(5)
C44 0.093(7) 0.103(6) 0.175(8) -0.002(6) 0.004(5) 0.019(5)
C45 0.078(7) 0.176(11) 0.284(13) -0.052(9) -0.003(7) 0.037(7)
C46 0.066(7) 0.226(14) 0.264(15) -0.086(11) 0.007(8) 0.001(8)
C47 0.080(7) 0.187(10) 0.193(11) -0.084(8) 0.064(7) -0.056(7)
C48 0.075(6) 0.111(6) 0.093(5) -0.019(4) 0.031(4) -0.037(4)
C49 0.147(8) 0.102(7) 0.234(11) -0.007(7) 0.099(8) 0.012(6)
C50 0.106(7) 0.085(5) 0.184(8) -0.026(5) 0.064(6) -0.009(5)

loop_
_atom_type_symbol
_atom_type_description
_atom_type_scat_dispersion_real
_atom_type_scat_dispersion_imag
_atom_type_scat_source
C C 0.0033 0.0016 'International Tables Vol C Tables 4.2.6.8 and 6.1.1.4'
H H 0.0000 0.0000 'International Tables Vol C Tables 4.2.6.8 and 6.1.1.4'
N N 0.0061 0.0033 'International Tables Vol C Tables 4.2.6.8 and 6.1.1.4'
O O 0.0106 0.0060 'International Tables Vol C Tables 4.2.6.8 and 6.1.1.4'

loop_
_geom_angle_atom_site_label_1
_geom_angle_atom_site_label_2
_geom_angle_atom_site_label_3
_geom_angle
C10 O1 C11 119.5(6)
C35 O5 C36 120.4(5)
C5 N1 C4 122.7(5)
C5 N1 H1 118.7
C4 N1 H1 118.7
C6 N2 C5 123.2(5)
C6 N2 C19 120.8(5)
C5 N2 C19 116.0(5)
C10 N3 C9 124.5(5)
C10 N3 H3 117.8
C9 N3 H3 117.8
C30 N4 C29 123.0(5)
C30 N4 H4 118.5
C29 N4 H4 118.5
C31 N5 C30 122.2(5)
C31 N5 C43 119.7(5)
C30 N5 C43 118.1(5)
C35 N6 C34 124.3(5)
C35 N6 H6 117.9
C34 N6 H6 117.9
C2 C1 C17 110.3(7)
C2 C1 H1A 109.6
C17 C1 H1A 109.6
C2 C1 H1B 109.6
C17 C1 H1B 109.6
H1A C1 H1B 108.1
C1 C2 C3 110.5(7)
C1 C2 H2A 109.6
C3 C2 H2A 109.6
C1 C2 H2B 109.6
C3 C2 H2B 109.6
H2A C2 H2B 108.1
C4 C3 C2 111.0(7)
C4 C3 H3A 109.4
C2 C3 H3A 109.4
C4 C3 H3B 109.4
C2 C3 H3B 109.4
H3A C3 H3B 108.0
N1 C4 C3 110.7(5)
N1 C4 C18 111.2(5)
C3 C4 C18 110.7(5)
N1 C4 H4A 108.1
C3 C4 H4A 108.1
C18 C4 H4A 108.1
O4 C5 N1 125.5(6)
O4 C5 N2 120.2(7)
N1 C5 N2 114.3(6)
O3 C6 N2 121.9(6)
O3 C6 C7 118.5(7)
N2 C6 C7 119.6(6)
C14 C7 C8 119.7(5)
C14 C7 C6 116.4(7)
C8 C7 C6 123.8(6)
C9 C8 C7 120.8(5)
C9 C8 H8 119.6
C7 C8 H8 119.6
C8 C9 C16 118.9(5)
C8 C9 N3 118.5(6)
C16 C9 N3 122.6(6)
O2 C10 O1 125.3(7)
O2 C10 N3 124.6(7)
O1 C10 N3 110.1(7)
C12 C11 C25 113.7(8)
C12 C11 O1 111.4(5)
C25 C11 O1 109.2(6)
C12 C11 C13 110.7(8)
C25 C11 C13 109.9(8)
O1 C11 C13 101.1(6)
C11 C12 H12A 109.5
C11 C12 H12B 109.5
H12A C12 H12B 109.5
C11 C12 H12C 109.5
H12A C12 H12C 109.5
H12B C12 H12C 109.5
C11 C13 H13A 109.5
C11 C13 H13B 109.5
H13A C13 H13B 109.5
C11 C13 H13C 109.5
H13A C13 H13C 109.5
H13B C13 H13C 109.5
C15 C14 C7 119.5(5)
C15 C14 H14 120.2
C7 C14 H14 120.2
C14 C15 C16 121.4(5)
C14 C15 H15 119.3
C16 C15 H15 119.3
C15 C16 C9 119.6(5)
C15 C16 H16 120.2
C9 C16 H16 120.2
C1 C17 C18 110.4(7)
C1 C17 H17A 109.6
C18 C17 H17A 109.6
C1 C17 H17B 109.6
C18 C17 H17B 109.6
H17A C17 H17B 108.1
C4 C18 C17 111.8(6)
C4 C18 H18A 109.3
C17 C18 H18A 109.3
C4 C18 H18B 109.3
C17 C18 H18B 109.3
H18A C18 H18B 107.9
C20 C19 N2 114.4(6)
C20 C19 C24 119.0(6)
N2 C19 C24 111.5(6)
C20 C19 H19 103.2
N2 C19 H19 103.2
C24 C19 H19 103.2
C19 C20 C21 112.1(8)
C19 C20 H20A 109.2
C21 C20 H20A 109.2
C19 C20 H20B 109.2
C21 C20 H20B 109.2
H20A C20 H20B 107.9
C22 C21 C20 112.4(9)
C22 C21 H21A 109.1
C20 C21 H21A 109.1
C22 C21 H21B 109.1
C20 C21 H21B 109.1
H21A C21 H21B 107.8
C21 C22 C23 121.2(14)
C21 C22 H22A 107.0
C23 C22 H22A 107.0
C21 C22 H22B 107.0
C23 C22 H22B 107.0
H22A C22 H22B 106.8
C22 C23 C24 110.8(9)
C22 C23 H23A 109.5
C24 C23 H23A 109.5
C22 C23 H23B 109.5
C24 C23 H23B 109.5
H23A C23 H23B 108.1
C19 C24 C23 114.3(7)
C19 C24 H24A 108.7
C23 C24 H24A 108.7
C19 C24 H24B 108.7
C23 C24 H24B 108.7
H24A C24 H24B 107.6
C11 C25 H25A 109.5
C11 C25 H25B 109.5
H25A C25 H25B 109.5
C11 C25 H25C 109.5
H25A C25 H25C 109.5
H25B C25 H25C 109.5
C49 C26 C27 109.1(8)
C49 C26 H26A 109.9
C27 C26 H26A 109.9
C49 C26 H26B 109.9
C27 C26 H26B 109.9
H26A C26 H26B 108.3
C26 C27 C28 111.2(8)
C26 C27 H27A 109.4
C28 C27 H27A 109.4
C26 C27 H27B 109.4
C28 C27 H27B 109.4
H27A C27 H27B 108.0
C29 C28 C27 111.2(7)
C29 C28 H28A 109.4
C27 C28 H28A 109.4
C29 C28 H28B 109.4
C27 C28 H28B 109.4
H28A C28 H28B 108.0
C28 C29 N4 112.5(6)
C28 C29 C50 112.6(6)
N4 C29 C50 110.9(5)
C28 C29 H29 106.8
N4 C29 H29 106.8
C50 C29 H29 106.8
O8 C30 N4 125.1(6)
O8 C30 N5 120.5(7)
N4 C30 N5 114.4(6)
O7 C31 N5 120.9(6)
O7 C31 C32 120.0(6)
N5 C31 C32 119.0(6)
C40 C32 C33 119.7(5)
C40 C32 C31 118.0(6)
C33 C32 C31 121.8(6)
C34 C33 C32 120.6(5)
C34 C33 H33 119.7
C32 C33 H33 119.7
C33 C34 C42 119.4(6)
C33 C34 N6 118.1(6)
C42 C34 N6 122.5(6)
O6 C35 N6 125.2(6)
O6 C35 O5 125.5(6)
N6 C35 O5 109.3(6)
O5 C36 C37 110.2(5)
O5 C36 C38 109.5(5)
C37 C36 C38 112.6(6)
O5 C36 C39 102.2(5)
C37 C36 C39 110.6(6)
C38 C36 C39 111.2(5)
C36 C37 H37A 109.5
C36 C37 H37B 109.5
H37A C37 H37B 109.5
C36 C37 H37C 109.5
H37A C37 H37C 109.5
H37B C37 H37C 109.5
C36 C38 H38A 109.5
C36 C38 H38B 109.5
H38A C38 H38B 109.5
C36 C38 H38C 109.5
H38A C38 H38C 109.5
H38B C38 H38C 109.5
C36 C39 H39A 109.5
C36 C39 H39B 109.5
H39A C39 H39B 109.5
C36 C39 H39C 109.5
H39A C39 H39C 109.5
H39B C39 H39C 109.5
C41 C40 C32 119.5(5)
C41 C40 H40 120.2
C32 C40 H40 120.2
C40 C41 C42 120.9(5)
C40 C41 H41 119.5
C42 C41 H41 119.5
C41 C42 C34 119.9(6)
C41 C42 H42 120.0
C34 C42 H42 120.0
N5 C43 C44 112.4(5)
N5 C43 C48 112.7(5)
C44 C43 C48 112.0(6)
N5 C43 H43 106.4
C44 C43 H43 106.4
C48 C43 H43 106.4
C43 C44 C45 111.0(7)
C43 C44 H44A 109.4
C45 C44 H44A 109.4
C43 C44 H44B 109.4
C45 C44 H44B 109.4
H44A C44 H44B 108.0
C46 C45 C44 110.9(7)
C46 C45 H45A 109.5
C44 C45 H45A 109.5
C46 C45 H45B 109.5
C44 C45 H45B 109.5
H45A C45 H45B 108.1
C47 C46 C45 111.0(10)
C47 C46 H46A 109.4
C45 C46 H46A 109.4
C47 C46 H46B 109.4
C45 C46 H46B 109.4
H46A C46 H46B 108.0
C46 C47 C48 112.5(9)
C46 C47 H47A 109.1
C48 C47 H47A 109.1
C46 C47 H47B 109.1
C48 C47 H47B 109.1
H47A C47 H47B 107.8
C43 C48 C47 111.8(6)
C43 C48 H48A 109.3
C47 C48 H48A 109.3
C43 C48 H48B 109.3
C47 C48 H48B 109.3
H48A C48 H48B 107.9
C26 C49 C50 111.6(7)
C26 C49 H49A 109.3
C50 C49 H49A 109.3
C26 C49 H49B 109.3
C50 C49 H49B 109.3
H49A C49 H49B 108.0
C29 C50 C49 113.1(7)
C29 C50 H50A 109.0
C49 C50 H50A 109.0
C29 C50 H50B 109.0
C49 C50 H50B 109.0
H50A C50 H50B 107.8

loop_
_geom_bond_atom_site_label_1
_geom_bond_atom_site_label_2
_geom_bond_distance
O1 C10 1.317(7)
O1 C11 1.482(7)
O2 C10 1.185(7)
O3 C6 1.232(6)
O4 C5 1.218(6)
O5 C35 1.348(7)
O5 C36 1.469(6)
O6 C35 1.196(7)
O7 C31 1.231(6)
O8 C30 1.223(6)
N1 C5 1.320(7)
N1 C4 1.459(7)
N1 H1 0.8600
N2 C6 1.355(7)
N2 C5 1.427(7)
N2 C19 1.485(7)
N3 C10 1.357(7)
N3 C9 1.403(6)
N3 H3 0.8600
N4 C30 1.315(7)
N4 C29 1.463(7)
N4 H4 0.8600
N5 C31 1.369(7)
N5 C30 1.426(7)
N5 C43 1.483(7)
N6 C35 1.343(7)
N6 C34 1.406(7)
N6 H6 0.8600
C1 C2 1.494(10)
C1 C17 1.496(11)
C1 H1A 0.9700
C1 H1B 0.9700
C2 C3 1.526(10)
C2 H2A 0.9700
C2 H2B 0.9700
C3 C4 1.497(8)
C3 H3A 0.9700
C3 H3B 0.9700
C4 C18 1.506(8)
C4 H4A 0.9800
C6 C7 1.488(7)
C7 C14 1.375(7)
C7 C8 1.381(7)
C8 C9 1.376(7)
C8 H8 0.9300
C9 C16 1.391(7)
C11 C12 1.472(9)
C11 C25 1.476(10)
C11 C13 1.512(11)
C12 H12A 0.9600
C12 H12B 0.9600
C12 H12C 0.9600
C13 H13A 0.9600
C13 H13B 0.9600
C13 H13C 0.9600
C14 C15 1.366(7)
C14 H14 0.9300
C15 C16 1.370(7)
C15 H15 0.9300
C16 H16 0.9300
C17 C18 1.523(9)
C17 H17A 0.9700
C17 H17B 0.9700
C18 H18A 0.9700
C18 H18B 0.9700
C19 C20 1.439(9)
C19 C24 1.491(9)
C19 H19 0.9800
C20 C21 1.571(12)
C20 H20A 0.9700
C20 H20B 0.9700
C21 C22 1.406(16)
C21 H21A 0.9700
C21 H21B 0.9700
C22 C23 1.470(16)
C22 H22A 0.9700
C22 H22B 0.9700
C23 C24 1.503(9)
C23 H23A 0.9700
C23 H23B 0.9700
C24 H24A 0.9700
C24 H24B 0.9700
C25 H25A 0.9600
C25 H25B 0.9600
C25 H25C 0.9600
C26 C49 1.474(11)
C26 C27 1.500(12)
C26 H26A 0.9700
C26 H26B 0.9700
C27 C28 1.535(11)
C27 H27A 0.9700
C27 H27B 0.9700
C28 C29 1.461(9)
C28 H28A 0.9700
C28 H28B 0.9700
C29 C50 1.483(8)
C29 H29 0.9800
C31 C32 1.489(8)
C32 C40 1.381(7)
C32 C33 1.386(7)
C33 C34 1.375(7)
C33 H33 0.9300
C34 C42 1.382(7)
C36 C37 1.500(8)
C36 C38 1.512(8)
C36 C39 1.525(8)
C37 H37A 0.9600
C37 H37B 0.9600
C37 H37C 0.9600
C38 H38A 0.9600
C38 H38B 0.9600
C38 H38C 0.9600
C39 H39A 0.9600
C39 H39B 0.9600
C39 H39C 0.9600
C40 C41 1.370(7)
C40 H40 0.9300
C41 C42 1.377(7)
C41 H41 0.9300
C42 H42 0.9300
C43 C44 1.485(9)
C43 C48 1.493(8)
C43 H43 0.9800
C44 C45 1.545(10)
C44 H44A 0.9700
C44 H44B 0.9700
C45 C46 1.513(13)
C45 H45A 0.9700
C45 H45B 0.9700
C46 C47 1.466(14)
C46 H46A 0.9700
C46 H46B 0.9700
C47 C48 1.494(10)
C47 H47A 0.9700
C47 H47B 0.9700
C48 H48A 0.9700
C48 H48B 0.9700
C49 C50 1.501(9)
C49 H49A 0.9700
C49 H49B 0.9700
C50 H50A 0.9700
C50 H50B 0.9700
